data_7711933
loop_
_publ_author_name
'Sarker, Rajib K.'
'Mangin, Lo&#xef;c P'
'Zargarian, Davit'

_publ_section_title
;
 Reactivities of cyclonickellated complexes with hydroxylamines: formation
 of &#x3ba;<sup>O</sup>-hydroxylamine and &#x3ba;<sup>N</sup>-imine
 adducts and a &#x3ba;<sup>O</sup>, &#x3ba;<sup>N</sup>-aminoxide
 derivative.
;
_journal_issue 2
_journal_name_full 'Dalton transactions (Cambridge, England : 2003)'
_journal_page_first 366
_journal_page_last 375
_journal_paper_doi 10.1039/d2dt02979k
_journal_volume 52
_journal_year 2023
_chemical_formula_moiety 'C19 H27 Br0.266 Cl0.734 N Ni O2 P'
_chemical_formula_sum 'C19 H27 Br0.26 Cl0.74 N Ni O2 P'
_chemical_formula_weight 438.33
_chemical_name_systematic '[{\kP,\kC-(i-Pr)2PO-C6H4}{NH2OBn}Ni(Cl/Br)]'
_space_group_crystal_system triclinic
_space_group_IT_number 2
_space_group_name_Hall '-P 1'
_space_group_name_H-M_alt 'P -1'
_atom_sites_solution_hydrogens mixed
_audit_creation_date 2022-08-10
_audit_creation_method
;
Olex2 1.5
(compiled 2022.04.07 svn.rca3783a0 for OlexSys, GUI svn.r6498)
;
_audit_update_record
;
2022-08-10 deposited with the CCDC.	2022-11-30 downloaded from the CCDC.
;
_cell_angle_alpha 108.3090(10)
_cell_angle_beta 99.2590(10)
_cell_angle_gamma 99.2440(10)
_cell_formula_units_Z 2
_cell_length_a 9.2167(3)
_cell_length_b 10.7893(3)
_cell_length_c 11.1469(3)
_cell_measurement_reflns_used 9424
_cell_measurement_temperature 100
_cell_measurement_theta_max 71.877
_cell_measurement_theta_min 4.977
_cell_volume 1011.92(5)
_computing_cell_refinement
;
SAINT (2017) V8.38A; Integration Software for Single Crystal Data.
Bruker AXS Inc., Madison, WI 53719-1173.
;
_computing_data_collection
;
APEX 3 (2019) Bruker AXS Inc., Madison, WI 53719-1173.
;
_computing_data_reduction
;
SAINT (2017) V8.38A; Integration Software for Single Crystal Data.
Bruker AXS Inc., Madison, WI 53719-1173.
;
_computing_molecular_graphics 'Olex2 1.5 (Dolomanov et al., 2009)'
_computing_publication_material 'Olex2 1.5 (Dolomanov et al., 2009)'
_computing_structure_refinement 'SHELXL 2018/3 (Sheldrick, 2015)'
_computing_structure_solution 'XT  (Sheldrick, 2015)'
_diffrn_ambient_temperature 100
_diffrn_detector_area_resol_mean 8.3
_diffrn_detector_type 'Bruker APEX2 CCD'
_diffrn_measured_fraction_theta_full 0.974
_diffrn_measured_fraction_theta_max 0.966
_diffrn_measurement_device 'three-circle diffractometer'
_diffrn_measurement_device_type 'Bruker Smart APEX'
_diffrn_measurement_method '\w scans'
_diffrn_radiation_type CuK\a
_diffrn_radiation_wavelength 1.54178
_diffrn_reflns_av_R_equivalents 0.0217
_diffrn_reflns_av_unetI/netI 0.0089
_diffrn_reflns_Laue_measured_fraction_full 0.974
_diffrn_reflns_Laue_measured_fraction_max 0.966
_diffrn_reflns_limit_h_max 11
_diffrn_reflns_limit_h_min -10
_diffrn_reflns_limit_k_max 13
_diffrn_reflns_limit_k_min -13
_diffrn_reflns_limit_l_max 13
_diffrn_reflns_limit_l_min -13
_diffrn_reflns_number 41853
_diffrn_reflns_point_group_measured_fraction_full 0.974
_diffrn_reflns_point_group_measured_fraction_max 0.966
_diffrn_reflns_theta_full 67.679
_diffrn_reflns_theta_max 72.028
_diffrn_reflns_theta_min 4.977
_exptl_absorpt_coefficient_mu 3.728
_exptl_absorpt_correction_T_max 0.7740
_exptl_absorpt_correction_T_min 0.5804
_exptl_absorpt_correction_type multi-scan
_exptl_absorpt_process_details
;
SADABS-2016/2 (Bruker,2016/2) was used for absorption correction.
wR2(int) was 0.0935 before and 0.0330 after correction.
The Ratio of minimum to maximum transmission is 0.7499.
The \l/2 correction factor is Not present.
;
_exptl_crystal_colour yellow
_exptl_crystal_colour_primary yellow
_exptl_crystal_density_diffrn 1.439
_exptl_crystal_description block
_exptl_crystal_F_000 458
_exptl_crystal_size_max 0.224
_exptl_crystal_size_mid 0.1
_exptl_crystal_size_min 0.065
_refine_diff_density_max 0.392
_refine_diff_density_min -0.201
_refine_diff_density_rms 0.049
_refine_ls_extinction_method none
_refine_ls_goodness_of_fit_ref 1.063
_refine_ls_hydrogen_treatment mixed
_refine_ls_matrix_type full
_refine_ls_number_parameters 247
_refine_ls_number_reflns 3861
_refine_ls_number_restraints 2
_refine_ls_restrained_S_all 1.063
_refine_ls_R_factor_all 0.0237
_refine_ls_R_factor_gt 0.0236
_refine_ls_shift/su_max 0.001
_refine_ls_shift/su_mean 0.000
_refine_ls_structure_factor_coef Fsqd
_refine_ls_weighting_details 'w=1/[\s^2^(Fo^2^)+(0.0374P)^2^+0.4625P] where P=(Fo^2^+2Fc^2^)/3'
_refine_ls_weighting_scheme calc
_refine_ls_wR_factor_gt 0.0639
_refine_ls_wR_factor_ref 0.0640
_reflns_Friedel_coverage 0.000
_reflns_number_gt 3836
_reflns_number_total 3861
_reflns_threshold_expression 'I > 2\s(I)'
_cod_data_source_file d2dt02979k2.cif
_cod_data_source_block rajib1
_cod_depositor_comments 'Adding full bibliography for 7711929--7711939.cif.'
_cod_database_code 7711933
_shelx_shelxl_version_number 2018/3
_shelx_space_group_comment
;
The symmetry employed for this shelxl refinement is uniquely defined
by the following loop, which should always be used as a source of
symmetry information in preference to the above space-group names.
They are only intended as comments.
;
_shelx_estimated_absorpt_t_max 0.794
_shelx_estimated_absorpt_t_min 0.489
_olex2_refinement_description
;
1. Restrained distances
 Cl1-Ni1
 2.22 with sigma of 0.005
 Ni1-Br1
 2.35 with sigma of 0.005
2. Others
 Sof(Br1)=1-FVAR(1)
 Sof(Cl1)=FVAR(1)
3.a Ternary CH refined with riding coordinates:
 C7(H7), C10(H10)
3.b Secondary CH2 refined with riding coordinates:
 C13(H13A,H13B)
3.c Aromatic/amide H refined with riding coordinates:
 C6(H6), C5(H5), C4(H4), C3(H3), C15(H15), C16(H16), C17(H17), C18(H18),
 C19(H19)
3.d Idealised Me refined as rotating group:
 C8(H8A,H8B,H8C), C9(H9A,H9B,H9C), C11(H11A,H11B,H11C), C12(H12A,H12B,H12C)
;
_olex2_submission_special_instructions 'No special instructions were received'

loop_
_space_group_symop_operation_xyz
'x, y, z'
'-x, -y, -z'

loop_
_atom_site_label
_atom_site_type_symbol
_atom_site_fract_x
_atom_site_fract_y
_atom_site_fract_z
_atom_site_U_iso_or_equiv
_atom_site_adp_type
_atom_site_occupancy
_atom_site_site_symmetry_order
_atom_site_calc_flag
_atom_site_refinement_flags_posn
_atom_site_refinement_flags_adp
_atom_site_refinement_flags_occupancy
_atom_site_disorder_assembly
_atom_site_disorder_group
Ni1 Ni 0.70681(2) 0.58892(2) 0.89141(2) 0.01410(8) Uani 1 1 d D . . . .
P1 P 0.69460(4) 0.75998(3) 0.84151(3) 0.01478(9) Uani 1 1 d . . . . .
O1 O 0.51485(10) 0.75826(9) 0.79867(9) 0.0196(2) Uani 1 1 d . . . . .
O2 O 0.68872(11) 0.30066(9) 0.82138(9) 0.01846(19) Uani 1 1 d . . . . .
N1 N 0.71644(14) 0.42431(11) 0.93160(10) 0.0165(2) Uani 1 1 d . . . . .
H1A H 0.807(2) 0.4334(17) 0.9785(16) 0.020 Uiso 1 1 d . U . . .
C2 C 0.49398(15) 0.54290(13) 0.82281(12) 0.0156(2) Uani 1 1 d . . . . .
C1 C 0.42389(15) 0.63702(13) 0.78743(12) 0.0170(3) Uani 1 1 d . . . . .
C6 C 0.27035(15) 0.61751(14) 0.74090(13) 0.0209(3) Uani 1 1 d . . . . .
H6 H 0.229698 0.685035 0.718810 0.025 Uiso 1 1 calc R U . . .
C5 C 0.17699(16) 0.49682(15) 0.72724(13) 0.0226(3) Uani 1 1 d . . . . .
H5 H 0.071094 0.481116 0.696160 0.027 Uiso 1 1 calc R U . . .
C4 C 0.23952(16) 0.39911(14) 0.75934(13) 0.0209(3) Uani 1 1 d . . . . .
H4 H 0.175961 0.316397 0.749665 0.025 Uiso 1 1 calc R U . . .
C3 C 0.39482(15) 0.42176(13) 0.80561(12) 0.0179(3) Uani 1 1 d . . . . .
H3 H 0.434979 0.353274 0.826185 0.021 Uiso 1 1 calc R U . . .
C7 C 0.76090(16) 0.76940(14) 0.69760(13) 0.0212(3) Uani 1 1 d . . . . .
H7 H 0.720703 0.840980 0.673119 0.025 Uiso 1 1 calc R U . . .
C8 C 0.6934(2) 0.63690(16) 0.58497(15) 0.0351(4) Uani 1 1 d . . . . .
H8A H 0.740472 0.566658 0.600977 0.053 Uiso 1 1 calc R U . . .
H8B H 0.711963 0.647190 0.504122 0.053 Uiso 1 1 calc R U . . .
H8C H 0.584425 0.612010 0.577703 0.053 Uiso 1 1 calc R U . . .
C9 C 0.93265(19) 0.8082(2) 0.72287(17) 0.0385(4) Uani 1 1 d . . . . .
H9A H 0.969398 0.899308 0.786323 0.058 Uiso 1 1 calc R U . . .
H9B H 0.962673 0.804640 0.641625 0.058 Uiso 1 1 calc R U . . .
H9C H 0.976151 0.745558 0.756884 0.058 Uiso 1 1 calc R U . . .
C10 C 0.76644(16) 0.92380(13) 0.96903(13) 0.0202(3) Uani 1 1 d . . . . .
H10 H 0.879144 0.941646 0.988950 0.024 Uiso 1 1 calc R U . . .
C11 C 0.7200(2) 1.03724(14) 0.92860(16) 0.0311(3) Uani 1 1 d . . . . .
H11A H 0.760824 1.041614 0.853727 0.047 Uiso 1 1 calc R U . . .
H11B H 0.759724 1.122482 1.000883 0.047 Uiso 1 1 calc R U . . .
H11C H 0.609672 1.020352 0.905262 0.047 Uiso 1 1 calc R U . . .
C12 C 0.71461(18) 0.91746(15) 1.09138(14) 0.0279(3) Uani 1 1 d . . . . .
H12A H 0.604367 0.888946 1.071401 0.042 Uiso 1 1 calc R U . . .
H12B H 0.746917 1.006269 1.159342 0.042 Uiso 1 1 calc R U . . .
H12C H 0.759423 0.853107 1.121596 0.042 Uiso 1 1 calc R U . . .
C13 C 0.78242(17) 0.32652(14) 0.73628(13) 0.0237(3) Uani 1 1 d . . . . .
H13A H 0.890256 0.350363 0.780963 0.028 Uiso 1 1 calc R U . . .
H13B H 0.759099 0.401906 0.709926 0.028 Uiso 1 1 calc R U . . .
C14 C 0.75033(17) 0.20120(14) 0.61956(13) 0.0221(3) Uani 1 1 d . . . . .
C15 C 0.6375(2) 0.18105(18) 0.51259(16) 0.0389(4) Uani 1 1 d . . . . .
H15 H 0.582327 0.248168 0.512380 0.047 Uiso 1 1 calc R U . . .
C16 C 0.6043(3) 0.0640(2) 0.40585(17) 0.0518(5) Uani 1 1 d . . . . .
H16 H 0.526371 0.050935 0.333052 0.062 Uiso 1 1 calc R U . . .
C17 C 0.6847(3) -0.03358(17) 0.40539(15) 0.0420(4) Uani 1 1 d . . . . .
H17 H 0.660211 -0.115000 0.333315 0.050 Uiso 1 1 calc R U . . .
C18 C 0.8006(2) -0.01279(16) 0.50959(17) 0.0343(4) Uani 1 1 d . . . . .
H18 H 0.858090 -0.078683 0.507960 0.041 Uiso 1 1 calc R U . . .
C19 C 0.83360(18) 0.10441(15) 0.61715(15) 0.0268(3) Uani 1 1 d . . . . .
H19 H 0.913181 0.118204 0.688991 0.032 Uiso 1 1 calc R U . . .
Cl1 Cl 0.9528(4) 0.6682(7) 0.9759(7) 0.0213(5) Uani 0.7345(16) 1 d D . P A 1
Br1 Br 0.9641(5) 0.6835(8) 0.9867(8) 0.0195(6) Uani 0.2655(16) 1 d D . P A 2
H1B H 0.649(2) 0.4046(17) 0.9740(17) 0.021(4) Uiso 1 1 d . . . . .

loop_
_atom_site_aniso_label
_atom_site_aniso_U_11
_atom_site_aniso_U_22
_atom_site_aniso_U_33
_atom_site_aniso_U_23
_atom_site_aniso_U_13
_atom_site_aniso_U_12
Ni1 0.01373(13) 0.01330(12) 0.01575(12) 0.00568(9) 0.00338(8) 0.00303(9)
P1 0.01362(17) 0.01386(15) 0.01761(16) 0.00621(12) 0.00440(12) 0.00289(12)
O1 0.0150(5) 0.0163(4) 0.0288(5) 0.0102(4) 0.0039(4) 0.0036(4)
O2 0.0242(5) 0.0138(4) 0.0170(4) 0.0030(3) 0.0081(4) 0.0044(4)
N1 0.0197(6) 0.0149(5) 0.0141(5) 0.0032(4) 0.0048(4) 0.0043(4)
C2 0.0173(6) 0.0166(6) 0.0126(5) 0.0036(5) 0.0055(5) 0.0035(5)
C1 0.0166(7) 0.0169(6) 0.0172(6) 0.0050(5) 0.0056(5) 0.0025(5)
C6 0.0181(7) 0.0229(7) 0.0233(7) 0.0085(5) 0.0061(5) 0.0068(5)
C5 0.0146(7) 0.0284(7) 0.0222(7) 0.0060(5) 0.0054(5) 0.0024(5)
C4 0.0199(7) 0.0205(6) 0.0187(6) 0.0041(5) 0.0070(5) -0.0022(5)
C3 0.0213(7) 0.0170(6) 0.0151(6) 0.0045(5) 0.0068(5) 0.0031(5)
C7 0.0231(7) 0.0246(7) 0.0219(7) 0.0128(6) 0.0091(5) 0.0083(5)
C8 0.0595(12) 0.0288(8) 0.0206(7) 0.0092(6) 0.0147(7) 0.0128(8)
C9 0.0257(9) 0.0681(12) 0.0382(9) 0.0332(9) 0.0170(7) 0.0167(8)
C10 0.0200(7) 0.0157(6) 0.0222(6) 0.0042(5) 0.0054(5) 0.0008(5)
C11 0.0392(9) 0.0157(6) 0.0356(8) 0.0073(6) 0.0064(7) 0.0039(6)
C12 0.0322(8) 0.0243(7) 0.0242(7) 0.0029(6) 0.0116(6) 0.0040(6)
C13 0.0303(8) 0.0223(7) 0.0206(7) 0.0075(5) 0.0128(6) 0.0052(6)
C14 0.0307(8) 0.0218(7) 0.0185(6) 0.0086(5) 0.0111(5) 0.0099(6)
C15 0.0555(11) 0.0355(9) 0.0268(8) 0.0073(7) 0.0022(7) 0.0272(8)
C16 0.0794(15) 0.0455(11) 0.0219(8) 0.0026(7) -0.0058(8) 0.0265(10)
C17 0.0786(14) 0.0284(8) 0.0203(7) 0.0040(6) 0.0182(8) 0.0184(8)
C18 0.0534(11) 0.0264(8) 0.0404(9) 0.0187(7) 0.0296(8) 0.0235(7)
C19 0.0294(8) 0.0300(7) 0.0306(8) 0.0175(6) 0.0133(6) 0.0126(6)
Cl1 0.0145(6) 0.0208(11) 0.0284(11) 0.0111(8) 0.0001(5) 0.0028(5)
Br1 0.0132(8) 0.0210(16) 0.0244(11) 0.0096(10) 0.0011(7) 0.0034(7)

loop_
_atom_type_symbol
_atom_type_description
_atom_type_scat_dispersion_real
_atom_type_scat_dispersion_imag
_atom_type_scat_source
C C 0.0181 0.0091 'International Tables Vol C Tables 4.2.6.8 and 6.1.1.4'
H H 0.0000 0.0000 'International Tables Vol C Tables 4.2.6.8 and 6.1.1.4'
Br Br -0.6763 1.2805 'International Tables Vol C Tables 4.2.6.8 and 6.1.1.4'
Cl Cl 0.3639 0.7018 'International Tables Vol C Tables 4.2.6.8 and 6.1.1.4'
N N 0.0311 0.0180 'International Tables Vol C Tables 4.2.6.8 and 6.1.1.4'
Ni Ni -3.0029 0.5091 'International Tables Vol C Tables 4.2.6.8 and 6.1.1.4'
O O 0.0492 0.0322 'International Tables Vol C Tables 4.2.6.8 and 6.1.1.4'
P P 0.2955 0.4335 'International Tables Vol C Tables 4.2.6.8 and 6.1.1.4'

loop_
_geom_angle_atom_site_label_1
_geom_angle_atom_site_label_2
_geom_angle_atom_site_label_3
_geom_angle
_geom_angle_site_symmetry_1
_geom_angle_site_symmetry_3
_geom_angle_publ_flag
P1 Ni1 Cl1 90.4(2) . . ?
P1 Ni1 Br1 88.4(2) . . ?
N1 Ni1 P1 177.94(3) . . ?
N1 Ni1 Cl1 90.4(2) . . ?
N1 Ni1 Br1 92.5(2) . . ?
C2 Ni1 P1 83.28(4) . . ?
C2 Ni1 N1 95.97(5) . . ?
C2 Ni1 Cl1 173.0(2) . . ?
C2 Ni1 Br1 170.2(2) . . ?
O1 P1 Ni1 107.25(4) . . ?
O1 P1 C7 101.38(6) . . ?
O1 P1 C10 102.19(6) . . ?
C7 P1 Ni1 117.96(5) . . ?
C10 P1 Ni1 118.04(5) . . ?
C10 P1 C7 107.49(6) . . ?
C1 O1 P1 111.19(8) . . ?
C13 O2 N1 106.96(9) . . ?
Ni1 N1 H1A 109.5(11) . . ?
Ni1 N1 H1B 113.5(11) . . ?
O2 N1 Ni1 116.49(7) . . ?
O2 N1 H1A 106.3(11) . . ?
O2 N1 H1B 102.1(11) . . ?
H1A N1 H1B 108.5(15) . . ?
C1 C2 Ni1 119.19(10) . . ?
C3 C2 Ni1 126.17(10) . . ?
C3 C2 C1 114.62(12) . . ?
O1 C1 C2 118.11(11) . . ?
C6 C1 O1 117.20(11) . . ?
C6 C1 C2 124.69(12) . . ?
C1 C6 H6 120.8 . . ?
C1 C6 C5 118.46(12) . . ?
C5 C6 H6 120.8 . . ?
C6 C5 H5 120.2 . . ?
C6 C5 C4 119.63(13) . . ?
C4 C5 H5 120.2 . . ?
C5 C4 H4 119.8 . . ?
C5 C4 C3 120.48(12) . . ?
C3 C4 H4 119.8 . . ?
C2 C3 H3 119.0 . . ?
C4 C3 C2 122.09(12) . . ?
C4 C3 H3 119.0 . . ?
P1 C7 H7 107.4 . . ?
C8 C7 P1 109.19(10) . . ?
C8 C7 H7 107.4 . . ?
C9 C7 P1 112.59(10) . . ?
C9 C7 H7 107.4 . . ?
C9 C7 C8 112.46(13) . . ?
C7 C8 H8A 109.5 . . ?
C7 C8 H8B 109.5 . . ?
C7 C8 H8C 109.5 . . ?
H8A C8 H8B 109.5 . . ?
H8A C8 H8C 109.5 . . ?
H8B C8 H8C 109.5 . . ?
C7 C9 H9A 109.5 . . ?
C7 C9 H9B 109.5 . . ?
C7 C9 H9C 109.5 . . ?
H9A C9 H9B 109.5 . . ?
H9A C9 H9C 109.5 . . ?
H9B C9 H9C 109.5 . . ?
P1 C10 H10 107.8 . . ?
C11 C10 P1 112.79(10) . . ?
C11 C10 H10 107.8 . . ?
C11 C10 C12 112.04(12) . . ?
C12 C10 P1 108.38(9) . . ?
C12 C10 H10 107.8 . . ?
C10 C11 H11A 109.5 . . ?
C10 C11 H11B 109.5 . . ?
C10 C11 H11C 109.5 . . ?
H11A C11 H11B 109.5 . . ?
H11A C11 H11C 109.5 . . ?
H11B C11 H11C 109.5 . . ?
C10 C12 H12A 109.5 . . ?
C10 C12 H12B 109.5 . . ?
C10 C12 H12C 109.5 . . ?
H12A C12 H12B 109.5 . . ?
H12A C12 H12C 109.5 . . ?
H12B C12 H12C 109.5 . . ?
O2 C13 H13A 110.2 . . ?
O2 C13 H13B 110.2 . . ?
O2 C13 C14 107.48(11) . . ?
H13A C13 H13B 108.5 . . ?
C14 C13 H13A 110.2 . . ?
C14 C13 H13B 110.2 . . ?
C15 C14 C13 120.28(13) . . ?
C15 C14 C19 119.18(14) . . ?
C19 C14 C13 120.54(14) . . ?
C14 C15 H15 119.7 . . ?
C14 C15 C16 120.68(15) . . ?
C16 C15 H15 119.7 . . ?
C15 C16 H16 120.0 . . ?
C17 C16 C15 119.90(17) . . ?
C17 C16 H16 120.0 . . ?
C16 C17 H17 120.0 . . ?
C18 C17 C16 119.94(15) . . ?
C18 C17 H17 120.0 . . ?
C17 C18 H18 119.9 . . ?
C17 C18 C19 120.19(14) . . ?
C19 C18 H18 119.9 . . ?
C14 C19 C18 120.05(15) . . ?
C14 C19 H19 120.0 . . ?
C18 C19 H19 120.0 . . ?

loop_
_geom_bond_atom_site_label_1
_geom_bond_atom_site_label_2
_geom_bond_distance
_geom_bond_site_symmetry_2
_geom_bond_publ_flag
Ni1 P1 2.1024(4) . ?
Ni1 N1 1.9750(11) . ?
Ni1 C2 1.9091(13) . ?
Ni1 Cl1 2.223(3) . ?
Ni1 Br1 2.350(4) . ?
P1 O1 1.6440(9) . ?
P1 C7 1.8316(13) . ?
P1 C10 1.8237(13) . ?
O1 C1 1.3930(16) . ?
O2 N1 1.4540(13) . ?
O2 C13 1.4408(16) . ?
N1 H1A 0.882(18) . ?
N1 H1B 0.879(19) . ?
C2 C1 1.4087(18) . ?
C2 C3 1.4082(18) . ?
C1 C6 1.3840(19) . ?
C6 H6 0.9500 . ?
C6 C5 1.390(2) . ?
C5 H5 0.9500 . ?
C5 C4 1.392(2) . ?
C4 H4 0.9500 . ?
C4 C3 1.395(2) . ?
C3 H3 0.9500 . ?
C7 H7 1.0000 . ?
C7 C8 1.530(2) . ?
C7 C9 1.526(2) . ?
C8 H8A 0.9800 . ?
C8 H8B 0.9800 . ?
C8 H8C 0.9800 . ?
C9 H9A 0.9800 . ?
C9 H9B 0.9800 . ?
C9 H9C 0.9800 . ?
C10 H10 1.0000 . ?
C10 C11 1.529(2) . ?
C10 C12 1.5332(19) . ?
C11 H11A 0.9800 . ?
C11 H11B 0.9800 . ?
C11 H11C 0.9800 . ?
C12 H12A 0.9800 . ?
C12 H12B 0.9800 . ?
C12 H12C 0.9800 . ?
C13 H13A 0.9900 . ?
C13 H13B 0.9900 . ?
C13 C14 1.5003(19) . ?
C14 C15 1.384(2) . ?
C14 C19 1.388(2) . ?
C15 H15 0.9500 . ?
C15 C16 1.385(2) . ?
C16 H16 0.9500 . ?
C16 C17 1.381(3) . ?
C17 H17 0.9500 . ?
C17 C18 1.378(3) . ?
C18 H18 0.9500 . ?
C18 C19 1.391(2) . ?
C19 H19 0.9500 . ?

loop_
_geom_torsion_atom_site_label_1
_geom_torsion_atom_site_label_2
_geom_torsion_atom_site_label_3
_geom_torsion_atom_site_label_4
_geom_torsion
_geom_torsion_site_symmetry_1
_geom_torsion_site_symmetry_2
_geom_torsion_site_symmetry_3
_geom_torsion_site_symmetry_4
_geom_torsion_publ_flag
Ni1 P1 O1 C1 -9.45(9) . . . . ?
Ni1 P1 C7 C8 47.68(12) . . . . ?
Ni1 P1 C7 C9 -77.98(12) . . . . ?
Ni1 P1 C10 C11 -167.19(9) . . . . ?
Ni1 P1 C10 C12 -42.54(11) . . . . ?
Ni1 C2 C1 O1 2.90(15) . . . . ?
Ni1 C2 C1 C6 -177.69(10) . . . . ?
Ni1 C2 C3 C4 177.40(9) . . . . ?
P1 O1 C1 C2 4.95(14) . . . . ?
P1 O1 C1 C6 -174.50(9) . . . . ?
O1 P1 C7 C8 -69.03(11) . . . . ?
O1 P1 C7 C9 165.32(11) . . . . ?
O1 P1 C10 C11 -49.88(11) . . . . ?
O1 P1 C10 C12 74.77(10) . . . . ?
O1 C1 C6 C5 179.27(11) . . . . ?
O2 C13 C14 C15 89.80(17) . . . . ?
O2 C13 C14 C19 -90.50(16) . . . . ?
N1 O2 C13 C14 -177.81(10) . . . . ?
C2 C1 C6 C5 -0.1(2) . . . . ?
C1 C2 C3 C4 -1.09(18) . . . . ?
C1 C6 C5 C4 -0.5(2) . . . . ?
C6 C5 C4 C3 0.3(2) . . . . ?
C5 C4 C3 C2 0.53(19) . . . . ?
C3 C2 C1 O1 -178.50(11) . . . . ?
C3 C2 C1 C6 0.91(18) . . . . ?
C7 P1 O1 C1 114.83(9) . . . . ?
C7 P1 C10 C11 56.37(12) . . . . ?
C7 P1 C10 C12 -178.98(10) . . . . ?
C10 P1 O1 C1 -134.25(9) . . . . ?
C10 P1 C7 C8 -175.84(10) . . . . ?
C10 P1 C7 C9 58.51(13) . . . . ?
C13 O2 N1 Ni1 49.30(12) . . . . ?
C13 C14 C15 C16 -178.21(18) . . . . ?
C13 C14 C19 C18 178.54(13) . . . . ?
C14 C15 C16 C17 -0.3(3) . . . . ?
C15 C14 C19 C18 -1.8(2) . . . . ?
C15 C16 C17 C18 -1.8(3) . . . . ?
C16 C17 C18 C19 2.1(3) . . . . ?
C17 C18 C19 C14 -0.3(2) . . . . ?
C19 C14 C15 C16 2.1(3) . . . . ?
